data_1502554
loop_
_publ_author_name
'Feng, Pengju'
'Fan, Yukai'
'Xue, Fazhen'
'Liu, Weigang'
'Li, Songlei'
'Shi, Yian'

_publ_section_title
;
 An approach to the hexacyclic skeleton of trigonoliimines.
;
_journal_issue 21
_journal_name_full 'Organic letters'
_journal_page_first 5827
_journal_page_last 5829
_journal_paper_doi 10.1021/ol202475r
_journal_volume 13
_journal_year 2011
_chemical_formula_moiety 'C36 H34 N4 O3 S'
_chemical_formula_sum 'C36 H34 N4 O3 S'
_chemical_formula_weight 602.73
_chemical_name_systematic
; 
 ? 
;
_space_group_IT_number 2
_symmetry_cell_setting triclinic
_symmetry_space_group_name_Hall '-P 1'
_symmetry_space_group_name_H-M 'P -1'
_atom_sites_solution_hydrogens geom
_atom_sites_solution_primary direct
_atom_sites_solution_secondary difmap
_audit_creation_method SHELXL-97
_cell_angle_alpha 78.566(9)
_cell_angle_beta 86.834(9)
_cell_angle_gamma 68.817(7)
_cell_formula_units_Z 2
_cell_length_a 9.1517(16)
_cell_length_b 11.6955(16)
_cell_length_c 14.998(3)
_cell_measurement_reflns_used 5143
_cell_measurement_temperature 173(2)
_cell_measurement_theta_max 27.48
_cell_measurement_theta_min 1.39
_cell_volume 1466.9(4)
_computing_cell_refinement 'CrystalClear (Rigaku Inc., 2007)'
_computing_data_collection 'CrystalClear (Rigaku Inc., 2007)'
_computing_data_reduction 'CrystalClear (Rigaku Inc., 2007)'
_computing_molecular_graphics 'Olex2 Ver 1.1'
_computing_publication_material 'SHELX97 (Sheldrick, 1997)'
_computing_structure_refinement 'SHELXL-97 (Sheldrick, 1997)'
_computing_structure_solution 'SHELXS-97 (Sheldrick, 1990)'
_diffrn_ambient_temperature 173(2)
_diffrn_measured_fraction_theta_full 0.990
_diffrn_measured_fraction_theta_max 0.990
_diffrn_measurement_device_type 'MM007-HF CCD(Saturn 724+)'
_diffrn_measurement_method '\w scans at fixed \c = 45\%'
_diffrn_radiation_monochromator Confocal
_diffrn_radiation_source 'rotating anode'
_diffrn_radiation_type MoK\a
_diffrn_radiation_wavelength 0.71073
_diffrn_reflns_av_R_equivalents 0.0341
_diffrn_reflns_av_sigmaI/netI 0.0456
_diffrn_reflns_limit_h_max 11
_diffrn_reflns_limit_h_min -11
_diffrn_reflns_limit_k_max 15
_diffrn_reflns_limit_k_min -15
_diffrn_reflns_limit_l_max 19
_diffrn_reflns_limit_l_min -19
_diffrn_reflns_number 13141
_diffrn_reflns_theta_full 27.48
_diffrn_reflns_theta_max 27.48
_diffrn_reflns_theta_min 2.13
_exptl_absorpt_coefficient_mu 0.156
_exptl_absorpt_correction_T_max 0.9907
_exptl_absorpt_correction_T_min 0.9695
_exptl_absorpt_correction_type multi-scan
_exptl_absorpt_process_details 'CrystalClear (Rigaku Inc., 2007)'
_exptl_crystal_colour colorless
_exptl_crystal_density_diffrn 1.365
_exptl_crystal_density_method 'not measured'
_exptl_crystal_description block
_exptl_crystal_F_000 636
_exptl_crystal_size_max 0.20
_exptl_crystal_size_mid 0.13
_exptl_crystal_size_min 0.06
_refine_diff_density_max 0.896
_refine_diff_density_min -0.465
_refine_diff_density_rms 0.057
_refine_ls_extinction_method none
_refine_ls_goodness_of_fit_ref 1.095
_refine_ls_hydrogen_treatment constr
_refine_ls_matrix_type full
_refine_ls_number_parameters 397
_refine_ls_number_reflns 6649
_refine_ls_number_restraints 0
_refine_ls_restrained_S_all 1.095
_refine_ls_R_factor_all 0.0761
_refine_ls_R_factor_gt 0.0665
_refine_ls_shift/su_max 0.000
_refine_ls_shift/su_mean 0.000
_refine_ls_structure_factor_coef Fsqd
_refine_ls_weighting_details 'calc w=1/[\s^2^(Fo^2^)+(0.0605P)^2^+1.2641P] where P=(Fo^2^+2Fc^2^)/3'
_refine_ls_weighting_scheme calc
_refine_ls_wR_factor_gt 0.1535
_refine_ls_wR_factor_ref 0.1600
_reflns_number_gt 5833
_reflns_number_total 6649
_reflns_threshold_expression >2sigma(I)
_cod_data_source_file ol202475r_si_001.cif
_cod_data_source_block mx1097
_cod_original_sg_symbol_H-M P-1
_cod_database_code 1502554

loop_
_symmetry_equiv_pos_as_xyz
'x, y, z'
'-x, -y, -z'

loop_
_atom_site_label
_atom_site_type_symbol
_atom_site_fract_x
_atom_site_fract_y
_atom_site_fract_z
_atom_site_U_iso_or_equiv
_atom_site_adp_type
_atom_site_occupancy
_atom_site_symmetry_multiplicity
_atom_site_calc_flag
_atom_site_refinement_flags
S1 S 0.38887(7) 0.95603(5) 0.25043(4) 0.03496(17) Uani 1 1 d .
O1 O -0.0448(2) 1.65325(16) 0.28431(13) 0.0398(4) Uani 1 1 d .
O2 O 0.5093(2) 0.84527(15) 0.29599(14) 0.0456(5) Uani 1 1 d .
O3 O 0.2502(2) 0.94413(17) 0.22003(13) 0.0416(4) Uani 1 1 d .
N1 N 0.6833(2) 1.32599(17) 0.25056(12) 0.0257(4) Uani 1 1 d .
N2 N 0.8152(2) 1.27929(18) 0.06591(12) 0.0288(4) Uani 1 1 d .
N3 N 0.4763(3) 1.0140(2) 0.16457(19) 0.0585(8) Uani 1 1 d .
N4 N 0.7338(3) 1.0066(2) 0.1286(2) 0.0587(8) Uani 1 1 d .
C1 C 0.7650(2) 1.1639(2) 0.36881(15) 0.0275(4) Uani 1 1 d .
C2 C 0.7993(3) 1.1089(2) 0.46097(15) 0.0327(5) Uani 1 1 d .
H2 H 0.8449 1.0208 0.4794 0.039 Uiso 1 1 calc R
C3 C 0.7653(3) 1.1857(2) 0.52393(16) 0.0369(5) Uani 1 1 d .
H3 H 0.7881 1.1494 0.5864 0.044 Uiso 1 1 calc R
C4 C 0.6978(3) 1.3161(3) 0.49809(16) 0.0375(5) Uani 1 1 d .
H4 H 0.6757 1.3662 0.5434 0.045 Uiso 1 1 calc R
C5 C 0.6629(3) 1.3729(2) 0.40790(16) 0.0328(5) Uani 1 1 d .
H5 H 0.6158 1.4610 0.3903 0.039 Uiso 1 1 calc R
C6 C 0.6998(2) 1.2953(2) 0.34376(14) 0.0267(4) Uani 1 1 d .
C7 C 0.7328(2) 1.2160(2) 0.21656(14) 0.0251(4) Uani 1 1 d .
C8 C 0.7845(2) 1.1144(2) 0.28689(15) 0.0269(4) Uani 1 1 d .
C9 C 0.8551(3) 0.9795(2) 0.28071(16) 0.0318(5) Uani 1 1 d .
H9A H 0.7878 0.9355 0.3133 0.038 Uiso 1 1 calc R
H9B H 0.9589 0.9430 0.3120 0.038 Uiso 1 1 calc R
C10 C 0.8756(3) 0.9563(2) 0.18349(16) 0.0319(5) Uani 1 1 d .
H10B H 0.9518 0.9929 0.1531 0.038 Uiso 1 1 calc R
H10A H 0.9213 0.8651 0.1858 0.038 Uiso 1 1 calc R
C11 C 0.6868(3) 1.1316(2) 0.07514(16) 0.0313(5) Uani 1 1 d .
C12 C 0.7476(2) 1.21518(19) 0.11881(14) 0.0247(4) Uani 1 1 d .
C13 C 0.8227(3) 1.2504(3) -0.02574(16) 0.0379(6) Uani 1 1 d .
H13B H 0.9313 1.2285 -0.0482 0.046 Uiso 1 1 calc R
H13A H 0.7538 1.3235 -0.0686 0.046 Uiso 1 1 calc R
C14 C 0.7681(3) 1.1397(3) -0.01815(18) 0.0394(6) Uani 1 1 d .
H14B H 0.8584 1.0617 -0.0203 0.047 Uiso 1 1 calc R
H14A H 0.6937 1.1542 -0.0683 0.047 Uiso 1 1 calc R
C15 C 0.6301(3) 0.9420(2) 0.13300(16) 0.0282(5) Uani 1 1 d .
H15B H 0.6737 0.8605 0.1751 0.034 Uiso 1 1 calc R
H15A H 0.6184 0.9256 0.0720 0.034 Uiso 1 1 calc R
C16 C 0.5080(3) 1.1920(2) 0.06602(15) 0.0282(5) Uani 1 1 d .
C17 C 0.4407(3) 1.3095(3) 0.01146(19) 0.0430(6) Uani 1 1 d .
H17 H 0.5073 1.3490 -0.0208 0.052 Uiso 1 1 calc R
C18 C 0.2795(3) 1.3710(3) 0.00250(18) 0.0406(6) Uani 1 1 d .
H18 H 0.2370 1.4525 -0.0335 0.049 Uiso 1 1 calc R
C19 C 0.1826(3) 1.3128(2) 0.04617(17) 0.0364(5) Uani 1 1 d .
H19 H 0.0721 1.3535 0.0398 0.044 Uiso 1 1 calc R
C20 C 0.2451(3) 1.1954(2) 0.09922(19) 0.0414(6) Uani 1 1 d .
H20 H 0.1771 1.1550 0.1284 0.050 Uiso 1 1 calc R
C21 C 0.4065(3) 1.1350(2) 0.11078(16) 0.0317(5) Uani 1 1 d .
C22 C 0.5980(3) 1.4503(2) 0.19947(16) 0.0306(5) Uani 1 1 d .
H22A H 0.6054 1.4480 0.1337 0.037 Uiso 1 1 calc R
H22B H 0.6483 1.5083 0.2107 0.037 Uiso 1 1 calc R
C23 C 0.4269(3) 1.5003(2) 0.22402(15) 0.0288(5) Uani 1 1 d .
C24 C 0.3620(3) 1.6164(2) 0.24968(16) 0.0319(5) Uani 1 1 d .
H24 H 0.4268 1.6631 0.2534 0.038 Uiso 1 1 calc R
C25 C 0.2057(3) 1.6645(2) 0.26976(16) 0.0322(5) Uani 1 1 d .
H25 H 0.1636 1.7436 0.2873 0.039 Uiso 1 1 calc R
C26 C 0.1095(3) 1.5978(2) 0.26443(16) 0.0308(5) Uani 1 1 d .
C27 C 0.1715(3) 1.4815(2) 0.23936(17) 0.0347(5) Uani 1 1 d .
H27 H 0.1062 1.4354 0.2354 0.042 Uiso 1 1 calc R
C28 C 0.3297(3) 1.4335(2) 0.22017(17) 0.0337(5) Uani 1 1 d .
H28 H 0.3725 1.3535 0.2041 0.040 Uiso 1 1 calc R
C29 C -0.1486(3) 1.5917(3) 0.2737(2) 0.0486(7) Uani 1 1 d .
H29C H -0.2545 1.6409 0.2905 0.073 Uiso 1 1 calc R
H29A H -0.1137 1.5089 0.3131 0.073 Uiso 1 1 calc R
H29B H -0.1496 1.5829 0.2101 0.073 Uiso 1 1 calc R
C30 C 0.3276(3) 1.0679(2) 0.32048(16) 0.0293(5) Uani 1 1 d .
C31 C 0.4387(3) 1.0840(2) 0.3713(2) 0.0419(6) Uani 1 1 d .
H31 H 0.5470 1.0372 0.3665 0.050 Uiso 1 1 calc R
C32 C 0.3903(3) 1.1685(3) 0.4288(2) 0.0441(6) Uani 1 1 d .
H32 H 0.4663 1.1797 0.4633 0.053 Uiso 1 1 calc R
C33 C 0.2331(3) 1.2375(2) 0.43734(17) 0.0369(5) Uani 1 1 d .
C34 C 0.1237(3) 1.2179(2) 0.38769(17) 0.0336(5) Uani 1 1 d .
H34 H 0.0152 1.2624 0.3943 0.040 Uiso 1 1 calc R
C35 C 0.1698(3) 1.1345(2) 0.32864(16) 0.0303(5) Uani 1 1 d .
H35 H 0.0939 1.1231 0.2941 0.036 Uiso 1 1 calc R
C36 C 0.1823(4) 1.3308(3) 0.4990(2) 0.0619(9) Uani 1 1 d .
H36A H 0.0678 1.3702 0.4966 0.093 Uiso 1 1 calc R
H36C H 0.2290 1.3948 0.4793 0.093 Uiso 1 1 calc R
H36B H 0.2170 1.2883 0.5615 0.093 Uiso 1 1 calc R

loop_
_atom_site_aniso_label
_atom_site_aniso_U_11
_atom_site_aniso_U_22
_atom_site_aniso_U_33
_atom_site_aniso_U_23
_atom_site_aniso_U_13
_atom_site_aniso_U_12
S1 0.0377(3) 0.0240(3) 0.0422(3) -0.0070(2) 0.0164(3) -0.0119(2)
O1 0.0292(9) 0.0355(9) 0.0532(11) -0.0121(8) 0.0054(8) -0.0087(7)
O2 0.0484(11) 0.0241(8) 0.0540(11) -0.0019(8) 0.0197(9) -0.0065(8)
O3 0.0540(11) 0.0392(10) 0.0436(10) -0.0170(8) 0.0137(8) -0.0278(9)
N1 0.0225(9) 0.0255(9) 0.0239(9) 0.0001(7) -0.0009(7) -0.0046(7)
N2 0.0243(9) 0.0369(10) 0.0237(9) -0.0015(8) 0.0016(7) -0.0119(8)
N3 0.0436(14) 0.0306(11) 0.0742(17) 0.0102(11) 0.0357(12) 0.0034(10)
N4 0.0516(15) 0.0370(12) 0.0861(19) 0.0208(12) -0.0430(14) -0.0248(11)
C1 0.0192(10) 0.0313(11) 0.0272(11) -0.0005(9) 0.0018(8) -0.0061(8)
C2 0.0260(11) 0.0379(12) 0.0284(11) 0.0030(10) -0.0007(9) -0.0092(10)
C3 0.0350(13) 0.0486(14) 0.0249(11) 0.0007(10) -0.0025(9) -0.0161(11)
C4 0.0367(13) 0.0488(15) 0.0277(12) -0.0089(11) 0.0011(9) -0.0153(11)
C5 0.0293(12) 0.0342(12) 0.0324(12) -0.0055(10) 0.0003(9) -0.0088(10)
C6 0.0194(10) 0.0317(11) 0.0248(10) -0.0011(9) 0.0000(8) -0.0064(8)
C7 0.0169(9) 0.0277(10) 0.0266(10) -0.0012(8) 0.0007(7) -0.0054(8)
C8 0.0195(10) 0.0292(11) 0.0261(10) 0.0004(9) 0.0019(8) -0.0049(8)
C9 0.0269(11) 0.0272(11) 0.0314(11) 0.0011(9) 0.0016(9) -0.0015(9)
C10 0.0261(11) 0.0264(11) 0.0378(12) -0.0036(9) -0.0044(9) -0.0038(9)
C11 0.0262(11) 0.0299(11) 0.0363(12) -0.0011(9) -0.0078(9) -0.0099(9)
C12 0.0182(9) 0.0246(10) 0.0272(10) -0.0010(8) -0.0024(8) -0.0044(8)
C13 0.0343(13) 0.0535(15) 0.0243(11) -0.0070(11) 0.0045(9) -0.0145(11)
C14 0.0284(12) 0.0473(14) 0.0403(13) -0.0177(12) -0.0022(10) -0.0057(11)
C15 0.0267(11) 0.0271(10) 0.0304(11) -0.0112(9) 0.0053(8) -0.0068(9)
C16 0.0272(11) 0.0336(11) 0.0248(10) -0.0031(9) -0.0046(8) -0.0126(9)
C17 0.0288(12) 0.0451(14) 0.0495(15) 0.0139(12) -0.0076(11) -0.0175(11)
C18 0.0290(12) 0.0429(14) 0.0407(14) 0.0108(11) -0.0077(10) -0.0108(11)
C19 0.0237(11) 0.0432(13) 0.0399(13) -0.0055(11) -0.0013(9) -0.0103(10)
C20 0.0297(12) 0.0379(13) 0.0548(16) -0.0060(12) 0.0148(11) -0.0135(11)
C21 0.0317(12) 0.0293(11) 0.0316(11) -0.0063(9) 0.0080(9) -0.0087(9)
C22 0.0319(12) 0.0248(10) 0.0320(11) 0.0016(9) -0.0005(9) -0.0102(9)
C23 0.0306(11) 0.0250(10) 0.0273(11) 0.0011(9) -0.0023(9) -0.0086(9)
C24 0.0326(12) 0.0270(11) 0.0361(12) -0.0038(9) -0.0079(9) -0.0106(9)
C25 0.0343(12) 0.0254(11) 0.0339(12) -0.0081(9) -0.0048(9) -0.0050(9)
C26 0.0276(11) 0.0291(11) 0.0303(11) -0.0003(9) -0.0005(9) -0.0062(9)
C27 0.0345(12) 0.0297(11) 0.0430(13) -0.0074(10) 0.0049(10) -0.0155(10)
C28 0.0346(12) 0.0234(10) 0.0424(13) -0.0072(10) 0.0039(10) -0.0094(9)
C29 0.0329(14) 0.0460(15) 0.069(2) -0.0155(14) 0.0108(13) -0.0156(12)
C30 0.0263(11) 0.0236(10) 0.0385(12) -0.0054(9) 0.0069(9) -0.0105(9)
C31 0.0248(12) 0.0413(14) 0.0605(17) -0.0094(12) 0.0017(11) -0.0132(10)
C32 0.0385(14) 0.0495(15) 0.0522(16) -0.0133(13) -0.0061(12) -0.0224(12)
C33 0.0423(14) 0.0342(12) 0.0366(13) -0.0074(10) 0.0008(10) -0.0161(11)
C34 0.0279(11) 0.0310(12) 0.0376(13) -0.0062(10) 0.0025(9) -0.0058(9)
C35 0.0261(11) 0.0291(11) 0.0363(12) -0.0058(9) 0.0004(9) -0.0108(9)
C36 0.073(2) 0.067(2) 0.0545(19) -0.0319(17) 0.0041(16) -0.0256(18)

loop_
_atom_type_symbol
_atom_type_description
_atom_type_scat_dispersion_real
_atom_type_scat_dispersion_imag
_atom_type_scat_source
C C 0.0033 0.0016 'International Tables Vol C Tables 4.2.6.8 and 6.1.1.4'
H H 0.0000 0.0000 'International Tables Vol C Tables 4.2.6.8 and 6.1.1.4'
N N 0.0061 0.0033 'International Tables Vol C Tables 4.2.6.8 and 6.1.1.4'
O O 0.0106 0.0060 'International Tables Vol C Tables 4.2.6.8 and 6.1.1.4'
S S 0.1246 0.1234 'International Tables Vol C Tables 4.2.6.8 and 6.1.1.4'

loop_
_geom_angle_atom_site_label_1
_geom_angle_atom_site_label_2
_geom_angle_atom_site_label_3
_geom_angle
O3 S1 O2 118.09(11)
O3 S1 N3 110.67(14)
O2 S1 N3 104.93(11)
O3 S1 C30 106.83(11)
O2 S1 C30 109.99(12)
N3 S1 C30 105.70(12)
C26 O1 C29 117.9(2)
C6 N1 C7 108.31(17)
C6 N1 C22 124.74(19)
C7 N1 C22 125.74(18)
C12 N2 C13 109.39(19)
C21 N3 C15 113.83(19)
C21 N3 S1 123.39(17)
C15 N3 S1 122.67(17)
C15 N4 C10 121.4(2)
C15 N4 C11 118.1(2)
C10 N4 C11 120.2(2)
C2 C1 C6 119.2(2)
C2 C1 C8 133.4(2)
C6 C1 C8 107.39(18)
C3 C2 C1 118.5(2)
C3 C2 H2 120.8
C1 C2 H2 120.8
C2 C3 C4 121.7(2)
C2 C3 H3 119.2
C4 C3 H3 119.2
C5 C4 C3 121.1(2)
C5 C4 H4 119.4
C3 C4 H4 119.4
C4 C5 C6 117.3(2)
C4 C5 H5 121.4
C6 C5 H5 121.4
N1 C6 C5 129.7(2)
N1 C6 C1 108.10(19)
C5 C6 C1 122.2(2)
C8 C7 N1 109.97(19)
C8 C7 C12 127.1(2)
N1 C7 C12 122.32(18)
C7 C8 C1 106.21(19)
C7 C8 C9 127.8(2)
C1 C8 C9 125.89(19)
C8 C9 C10 113.88(19)
C8 C9 H9A 108.8
C10 C9 H9A 108.8
C8 C9 H9B 108.8
C10 C9 H9B 108.8
H9A C9 H9B 107.7
N4 C10 C9 115.2(2)
N4 C10 H10B 108.5
C9 C10 H10B 108.5
N4 C10 H10A 108.5
C9 C10 H10A 108.5
H10B C10 H10A 107.5
N4 C11 C16 111.2(2)
N4 C11 C12 111.05(19)
C16 C11 C12 108.31(18)
N4 C11 C14 113.7(2)
C16 C11 C14 112.35(18)
C12 C11 C14 99.66(18)
N2 C12 C7 122.5(2)
N2 C12 C11 116.3(2)
C7 C12 C11 121.22(19)
N2 C13 C14 107.02(19)
N2 C13 H13B 110.3
C14 C13 H13B 110.3
N2 C13 H13A 110.3
C14 C13 H13A 110.3
H13B C13 H13A 108.6
C13 C14 C11 105.04(19)
C13 C14 H14B 110.7
C11 C14 H14B 110.7
C13 C14 H14A 110.7
C11 C14 H14A 110.7
H14B C14 H14A 108.8
N4 C15 N3 111.0(2)
N4 C15 H15B 109.4
N3 C15 H15B 109.4
N4 C15 H15A 109.4
N3 C15 H15A 109.4
H15B C15 H15A 108.0
C17 C16 C21 117.4(2)
C17 C16 C11 119.5(2)
C21 C16 C11 123.1(2)
C18 C17 C16 122.3(2)
C18 C17 H17 118.8
C16 C17 H17 118.8
C19 C18 C17 119.2(2)
C19 C18 H18 120.4
C17 C18 H18 120.4
C18 C19 C20 120.1(2)
C18 C19 H19 120.0
C20 C19 H19 120.0
C19 C20 C21 120.9(2)
C19 C20 H20 119.5
C21 C20 H20 119.5
C20 C21 C16 120.0(2)
C20 C21 N3 123.0(2)
C16 C21 N3 117.0(2)
N1 C22 C23 113.32(18)
N1 C22 H22A 108.9
C23 C22 H22A 108.9
N1 C22 H22B 108.9
C23 C22 H22B 108.9
H22A C22 H22B 107.7
C28 C23 C24 118.2(2)
C28 C23 C22 121.3(2)
C24 C23 C22 120.5(2)
C25 C24 C23 121.1(2)
C25 C24 H24 119.4
C23 C24 H24 119.4
C24 C25 C26 120.2(2)
C24 C25 H25 119.9
C26 C25 H25 119.9
O1 C26 C25 116.3(2)
O1 C26 C27 123.8(2)
C25 C26 C27 119.9(2)
C28 C27 C26 119.4(2)
C28 C27 H27 120.3
C26 C27 H27 120.3
C27 C28 C23 121.3(2)
C27 C28 H28 119.4
C23 C28 H28 119.4
O1 C29 H29C 109.5
O1 C29 H29A 109.5
H29C C29 H29A 109.5
O1 C29 H29B 109.5
H29C C29 H29B 109.5
H29A C29 H29B 109.5
C35 C30 C31 120.4(2)
C35 C30 S1 120.25(18)
C31 C30 S1 119.27(18)
C32 C31 C30 119.3(2)
C32 C31 H31 120.4
C30 C31 H31 120.4
C31 C32 C33 121.5(2)
C31 C32 H32 119.3
C33 C32 H32 119.3
C32 C33 C34 118.4(2)
C32 C33 C36 120.8(2)
C34 C33 C36 120.8(2)
C35 C34 C33 121.2(2)
C35 C34 H34 119.4
C33 C34 H34 119.4
C30 C35 C34 119.3(2)
C30 C35 H35 120.4
C34 C35 H35 120.4
C33 C36 H36A 109.5
C33 C36 H36C 109.5
H36A C36 H36C 109.5
C33 C36 H36B 109.5
H36A C36 H36B 109.5
H36C C36 H36B 109.5

loop_
_geom_bond_atom_site_label_1
_geom_bond_atom_site_label_2
_geom_bond_distance
S1 O3 1.433(2)
S1 O2 1.4353(19)
S1 N3 1.640(2)
S1 C30 1.755(2)
O1 C26 1.369(3)
O1 C29 1.415(3)
N1 C6 1.375(3)
N1 C7 1.391(3)
N1 C22 1.454(3)
N2 C12 1.273(3)
N2 C13 1.471(3)
N3 C21 1.418(3)
N3 C15 1.464(3)
N4 C15 1.403(3)
N4 C10 1.443(3)
N4 C11 1.443(3)
C1 C2 1.404(3)
C1 C6 1.411(3)
C1 C8 1.435(3)
C2 C3 1.377(4)
C2 H2 0.9500
C3 C4 1.403(4)
C3 H3 0.9500
C4 C5 1.382(3)
C4 H4 0.9500
C5 C6 1.397(3)
C5 H5 0.9500
C7 C8 1.378(3)
C7 C12 1.466(3)
C8 C9 1.493(3)
C9 C10 1.525(3)
C9 H9A 0.9900
C9 H9B 0.9900
C10 H10B 0.9900
C10 H10A 0.9900
C11 C16 1.532(3)
C11 C12 1.544(3)
C11 C14 1.551(4)
C13 C14 1.530(4)
C13 H13B 0.9900
C13 H13A 0.9900
C14 H14B 0.9900
C14 H14A 0.9900
C15 H15B 0.9900
C15 H15A 0.9900
C16 C17 1.391(3)
C16 C21 1.399(3)
C17 C18 1.388(3)
C17 H17 0.9500
C18 C19 1.369(3)
C18 H18 0.9500
C19 C20 1.377(4)
C19 H19 0.9500
C20 C21 1.392(3)
C20 H20 0.9500
C22 C23 1.513(3)
C22 H22A 0.9900
C22 H22B 0.9900
C23 C28 1.389(3)
C23 C24 1.394(3)
C24 C25 1.375(3)
C24 H24 0.9500
C25 C26 1.385(3)
C25 H25 0.9500
C26 C27 1.391(3)
C27 C28 1.387(3)
C27 H27 0.9500
C28 H28 0.9500
C29 H29C 0.9800
C29 H29A 0.9800
C29 H29B 0.9800
C30 C35 1.383(3)
C30 C31 1.390(3)
C31 C32 1.376(4)
C31 H31 0.9500
C32 C33 1.385(4)
C32 H32 0.9500
C33 C34 1.388(3)
C33 C36 1.499(4)
C34 C35 1.385(3)
C34 H34 0.9500
C35 H35 0.9500
C36 H36A 0.9800
C36 H36C 0.9800
C36 H36B 0.9800

loop_
_geom_torsion_atom_site_label_1
_geom_torsion_atom_site_label_2
_geom_torsion_atom_site_label_3
_geom_torsion_atom_site_label_4
_geom_torsion
O3 S1 N3 C21 62.8(3)
O2 S1 N3 C21 -168.8(3)
C30 S1 N3 C21 -52.5(3)
O3 S1 N3 C15 -113.2(3)
O2 S1 N3 C15 15.2(3)
C30 S1 N3 C15 131.5(2)
C6 C1 C2 C3 1.1(3)
C8 C1 C2 C3 179.7(2)
C1 C2 C3 C4 0.0(4)
C2 C3 C4 C5 -0.1(4)
C3 C4 C5 C6 -1.0(4)
C7 N1 C6 C5 -178.5(2)
C22 N1 C6 C5 -10.5(4)
C7 N1 C6 C1 1.7(2)
C22 N1 C6 C1 169.77(19)
C4 C5 C6 N1 -177.5(2)
C4 C5 C6 C1 2.1(3)
C2 C1 C6 N1 177.48(19)
C8 C1 C6 N1 -1.5(2)
C2 C1 C6 C5 -2.3(3)
C8 C1 C6 C5 178.8(2)
C6 N1 C7 C8 -1.4(2)
C22 N1 C7 C8 -169.26(19)
C6 N1 C7 C12 -172.84(19)
C22 N1 C7 C12 19.3(3)
N1 C7 C8 C1 0.5(2)
C12 C7 C8 C1 171.4(2)
N1 C7 C8 C9 -176.5(2)
C12 C7 C8 C9 -5.6(4)
C2 C1 C8 C7 -178.1(2)
C6 C1 C8 C7 0.6(2)
C2 C1 C8 C9 -1.1(4)
C6 C1 C8 C9 177.6(2)
C7 C8 C9 C10 2.4(3)
C1 C8 C9 C10 -174.0(2)
C15 N4 C10 C9 -82.7(3)
C11 N4 C10 C9 90.3(3)
C8 C9 C10 N4 -57.4(3)
C15 N4 C11 C16 24.5(4)
C10 N4 C11 C16 -148.8(3)
C15 N4 C11 C12 145.1(2)
C10 N4 C11 C12 -28.1(4)
C15 N4 C11 C14 -103.5(3)
C10 N4 C11 C14 83.3(3)
C13 N2 C12 C7 175.22(19)
C13 N2 C12 C11 -2.5(3)
C8 C7 C12 N2 -123.1(3)
N1 C7 C12 N2 46.8(3)
C8 C7 C12 C11 54.4(3)
N1 C7 C12 C11 -135.7(2)
N4 C11 C12 N2 131.8(2)
C16 C11 C12 N2 -105.8(2)
C14 C11 C12 N2 11.7(2)
N4 C11 C12 C7 -45.9(3)
C16 C11 C12 C7 76.5(2)
C14 C11 C12 C7 -165.97(19)
C12 N2 C13 C14 -8.4(3)
N2 C13 C14 C11 15.3(2)
N4 C11 C14 C13 -133.4(2)
C16 C11 C14 C13 99.3(2)
C12 C11 C14 C13 -15.2(2)
C10 N4 C15 N3 118.0(3)
C11 N4 C15 N3 -55.1(3)
C21 N3 C15 N4 56.6(3)
S1 N3 C15 N4 -127.1(3)
N4 C11 C16 C17 -175.5(2)
C12 C11 C16 C17 62.2(3)
C14 C11 C16 C17 -46.9(3)
N4 C11 C16 C21 4.9(3)
C12 C11 C16 C21 -117.4(2)
C14 C11 C16 C21 133.5(2)
C21 C16 C17 C18 1.6(4)
C11 C16 C17 C18 -178.0(3)
C16 C17 C18 C19 -2.3(4)
C17 C18 C19 C20 0.9(4)
C18 C19 C20 C21 1.2(4)
C19 C20 C21 C16 -1.9(4)
C19 C20 C21 N3 -179.9(3)
C17 C16 C21 C20 0.5(4)
C11 C16 C21 C20 -179.9(2)
C17 C16 C21 N3 178.6(2)
C11 C16 C21 N3 -1.8(3)
C15 N3 C21 C20 149.5(3)
S1 N3 C21 C20 -26.8(4)
C15 N3 C21 C16 -28.5(4)
S1 N3 C21 C16 155.2(2)
C6 N1 C22 C23 -59.7(3)
C7 N1 C22 C23 106.2(2)
N1 C22 C23 C28 -54.7(3)
N1 C22 C23 C24 126.5(2)
C28 C23 C24 C25 -0.7(3)
C22 C23 C24 C25 178.2(2)
C23 C24 C25 C26 -0.2(4)
C29 O1 C26 C25 175.8(2)
C29 O1 C26 C27 -3.7(4)
C24 C25 C26 O1 -179.1(2)
C24 C25 C26 C27 0.5(4)
O1 C26 C27 C28 179.7(2)
C25 C26 C27 C28 0.2(4)
C26 C27 C28 C23 -1.1(4)
C24 C23 C28 C27 1.3(4)
C22 C23 C28 C27 -177.5(2)
O3 S1 C30 C35 -6.8(2)
O2 S1 C30 C35 -136.13(19)
N3 S1 C30 C35 111.1(2)
O3 S1 C30 C31 169.7(2)
O2 S1 C30 C31 40.4(2)
N3 S1 C30 C31 -72.3(2)
C35 C30 C31 C32 -1.1(4)
S1 C30 C31 C32 -177.7(2)
C30 C31 C32 C33 0.3(4)
C31 C32 C33 C34 1.3(4)
C31 C32 C33 C36 -179.0(3)
C32 C33 C34 C35 -2.1(4)
C36 C33 C34 C35 178.2(3)
C31 C30 C35 C34 0.3(3)
S1 C30 C35 C34 176.87(18)
C33 C34 C35 C30 1.3(4)
